data_1559672
loop_
_publ_author_name
'Zhang, Jian'
'Xie, Zuowei'

_publ_section_title
;
 Tri-insertion with dearomatization of terminal arylalkynes using a
 carborane based frustrated Lewis pair template.
;
_journal_issue 5
_journal_name_full 'Chemical science'
_journal_page_first 1745
_journal_page_last 1749
_journal_paper_doi 10.1039/d0sc05755j
_journal_volume 12
_journal_year 2020
_chemical_formula_sum 'C78 H91 B11 N3 O2 P'
_chemical_formula_weight 1252.41
_space_group_crystal_system triclinic
_space_group_IT_number 2
_space_group_name_Hall '-P 1'
_space_group_name_H-M_alt 'P -1'
_atom_sites_solution_hydrogens geom
_audit_creation_method SHELXL-2018/3
_audit_update_record
;
2020-09-02 deposited with the CCDC.	2020-11-27 downloaded from the CCDC.
;
_cell_angle_alpha 78.440(3)
_cell_angle_beta 77.680(3)
_cell_angle_gamma 74.344(3)
_cell_formula_units_Z 2
_cell_length_a 14.840(2)
_cell_length_b 15.233(2)
_cell_length_c 17.153(2)
_cell_measurement_reflns_used 661
_cell_measurement_temperature 173(2)
_cell_measurement_theta_max 15
_cell_measurement_theta_min 15
_cell_volume 3605.4(8)
_computing_cell_refinement 'BRUKER D8VENTURE DIFFRACTOMETER'
_computing_data_collection 'BRUKER D8VENTURE DIFFRACTOMETER'
_computing_data_reduction 'BRUKER D8VENTURE DIFFRACTOMETER'
_computing_molecular_graphics 'BRUKER SHELXTL'
_computing_publication_material 'BRUKER SHELXTL'
_computing_structure_refinement 'SHELXL-2018/3 (Sheldrick, 2018)'
_computing_structure_solution 'BRUKER D8VENTURE DIFFRACTOMETER'
_diffrn_ambient_temperature 173(2)
_diffrn_measured_fraction_theta_full 0.997
_diffrn_measured_fraction_theta_max 0.997
_diffrn_measurement_device_type 'BRUKER KAPPA APEXII DUO DIFFRACTOMETER'
_diffrn_measurement_method 'PHI & OMEGA SCAN'
_diffrn_radiation_type MoK\a
_diffrn_radiation_wavelength 0.71073
_diffrn_reflns_av_R_equivalents 0.1595
_diffrn_reflns_av_unetI/netI 0.1850
_diffrn_reflns_Laue_measured_fraction_full 0.997
_diffrn_reflns_Laue_measured_fraction_max 0.997
_diffrn_reflns_limit_h_max 17
_diffrn_reflns_limit_h_min -17
_diffrn_reflns_limit_k_max 18
_diffrn_reflns_limit_k_min -18
_diffrn_reflns_limit_l_max 20
_diffrn_reflns_limit_l_min -20
_diffrn_reflns_number 40353
_diffrn_reflns_point_group_measured_fraction_full 0.997
_diffrn_reflns_point_group_measured_fraction_max 0.997
_diffrn_reflns_theta_full 25.242
_diffrn_reflns_theta_max 25.250
_diffrn_reflns_theta_min 1.229
_exptl_absorpt_coefficient_mu 0.087
_exptl_absorpt_correction_T_max 0.7394
_exptl_absorpt_correction_T_min 0.6115
_exptl_absorpt_correction_type multi-scan
_exptl_crystal_colour violet
_exptl_crystal_density_diffrn 1.154
_exptl_crystal_description block
_exptl_crystal_F_000 1332
_exptl_crystal_size_max 0.400
_exptl_crystal_size_mid 0.300
_exptl_crystal_size_min 0.200
_refine_diff_density_max 0.393
_refine_diff_density_min -0.353
_refine_diff_density_rms 0.074
_refine_ls_extinction_method none
_refine_ls_goodness_of_fit_ref 0.990
_refine_ls_hydrogen_treatment constr
_refine_ls_matrix_type full
_refine_ls_number_parameters 884
_refine_ls_number_reflns 13016
_refine_ls_number_restraints 2
_refine_ls_restrained_S_all 0.990
_refine_ls_R_factor_all 0.1698
_refine_ls_R_factor_gt 0.0801
_refine_ls_shift/su_max 0.000
_refine_ls_shift/su_mean 0.000
_refine_ls_structure_factor_coef Fsqd
_refine_ls_weighting_details 'w=1/[\s^2^(Fo^2^)+(0.0780P)^2^] where P=(Fo^2^+2Fc^2^)/3'
_refine_ls_weighting_scheme calc
_refine_ls_wR_factor_gt 0.1759
_refine_ls_wR_factor_ref 0.2231
_reflns_Friedel_coverage 0.000
_reflns_number_gt 6577
_reflns_number_total 13016
_reflns_threshold_expression 'I > 2\s(I)'
_cod_data_source_file d0sc05755j2.cif
_cod_data_source_block 4-PhEt2
_cod_depositor_comments
;Adding full bibliography for 1559665--1559672.cif.

 Adding full bibliography for 1559665--1559672.cif.
;
_cod_original_cell_volume 3605.5(9)
_cod_database_code 1559672
_shelx_shelxl_version_number 2018/3
_shelx_space_group_comment
;
The symmetry employed for this shelxl refinement is uniquely defined
by the following loop, which should always be used as a source of
symmetry information in preference to the above space-group names.
They are only intended as comments.
;
_shelx_estimated_absorpt_t_min 0.966
_shelx_estimated_absorpt_t_max 0.983

loop_
_space_group_symop_operation_xyz
'x, y, z'
'-x, -y, -z'

loop_
_atom_site_label
_atom_site_type_symbol
_atom_site_fract_x
_atom_site_fract_y
_atom_site_fract_z
_atom_site_U_iso_or_equiv
_atom_site_adp_type
_atom_site_occupancy
_atom_site_site_symmetry_order
_atom_site_calc_flag
_atom_site_refinement_flags_posn
_atom_site_refinement_flags_adp
_atom_site_refinement_flags_occupancy
_atom_site_disorder_assembly
_atom_site_disorder_group
P1 P 0.67689(7) 0.45943(7) 0.04814(6) 0.0300(3) Uani 1 1 d . . . . .
C1 C 0.7697(3) 0.4580(3) 0.1087(2) 0.0258(9) Uani 1 1 d . . . . .
C2 C 0.7394(3) 0.4161(3) 0.2086(2) 0.0267(9) Uani 1 1 d . . . . .
C11 C 0.7181(3) 0.3550(3) 0.0004(2) 0.0341(10) Uani 1 1 d . . . . .
C12 C 0.6447(3) 0.3170(3) -0.0059(3) 0.0473(12) Uani 1 1 d . . . . .
H12A H 0.580776 0.346628 0.012611 0.057 Uiso 1 1 calc R U . . .
C13 C 0.6637(4) 0.2367(4) -0.0388(3) 0.0616(15) Uani 1 1 d . . . . .
H13A H 0.612946 0.212720 -0.044337 0.074 Uiso 1 1 calc R U . . .
C14 C 0.7554(4) 0.1921(4) -0.0633(3) 0.0639(15) Uani 1 1 d . . . . .
H14A H 0.768392 0.135501 -0.083467 0.077 Uiso 1 1 calc R U . . .
C15 C 0.8288(4) 0.2285(3) -0.0590(3) 0.0561(14) Uani 1 1 d . . . . .
H15A H 0.892202 0.197998 -0.078131 0.067 Uiso 1 1 calc R U . . .
C16 C 0.8114(3) 0.3094(3) -0.0271(2) 0.0398(11) Uani 1 1 d . . . . .
H16A H 0.862815 0.333786 -0.023986 0.048 Uiso 1 1 calc R U . . .
C17 C 0.6985(3) 0.5522(3) -0.0338(2) 0.0316(10) Uani 1 1 d . . . . .
C18 C 0.7734(3) 0.5437(3) -0.1000(2) 0.0365(10) Uani 1 1 d . . . . .
H18A H 0.815265 0.485204 -0.106071 0.044 Uiso 1 1 calc R U . . .
C19 C 0.7862(3) 0.6197(3) -0.1561(3) 0.0414(11) Uani 1 1 d . . . . .
H19A H 0.837429 0.613285 -0.200132 0.050 Uiso 1 1 calc R U . . .
C20 C 0.7252(3) 0.7053(3) -0.1488(3) 0.0477(12) Uani 1 1 d . . . . .
H20A H 0.734686 0.757523 -0.187600 0.057 Uiso 1 1 calc R U . . .
C21 C 0.6500(3) 0.7147(3) -0.0846(3) 0.0459(12) Uani 1 1 d . . . . .
H21A H 0.607786 0.773255 -0.079284 0.055 Uiso 1 1 calc R U . . .
C22 C 0.6370(3) 0.6390(3) -0.0290(3) 0.0381(11) Uani 1 1 d . . . . .
H22A H 0.584623 0.645718 0.013975 0.046 Uiso 1 1 calc R U . . .
C23 C 0.5164(2) 0.4696(2) 0.3177(2) 0.0235(9) Uani 1 1 d . . . . .
C24 C 0.4818(2) 0.5258(3) 0.2502(2) 0.0297(9) Uani 1 1 d . . . . .
H24A H 0.492697 0.500912 0.201612 0.036 Uiso 1 1 calc R U . . .
C25 C 0.4320(3) 0.6173(3) 0.2521(3) 0.0345(10) Uani 1 1 d . . . . .
H25A H 0.408853 0.653655 0.205419 0.041 Uiso 1 1 calc R U . . .
C26 C 0.4164(3) 0.6546(3) 0.3220(3) 0.0361(10) Uani 1 1 d . . . . .
H26A H 0.383208 0.717162 0.323606 0.043 Uiso 1 1 calc R U . . .
C27 C 0.4493(3) 0.6007(3) 0.3898(3) 0.0365(10) Uani 1 1 d . . . . .
H27A H 0.438761 0.626405 0.437932 0.044 Uiso 1 1 calc R U . . .
C28 C 0.4976(3) 0.5092(3) 0.3881(2) 0.0305(9) Uani 1 1 d . . . . .
H28A H 0.518406 0.472793 0.435673 0.037 Uiso 1 1 calc R U . . .
C29 C 0.6378(2) 0.0993(3) 0.3846(2) 0.0265(9) Uani 1 1 d . . . . .
C30 C 0.5922(3) 0.0277(3) 0.3929(2) 0.0340(10) Uani 1 1 d . . . . .
H30A H 0.530329 0.032224 0.423919 0.041 Uiso 1 1 calc R U . . .
C31 C 0.6364(3) -0.0496(3) 0.3563(3) 0.0423(11) Uani 1 1 d . . . . .
H31A H 0.603773 -0.096762 0.361156 0.051 Uiso 1 1 calc R U . . .
C32 C 0.7274(3) -0.0591(3) 0.3127(3) 0.0419(11) Uani 1 1 d . . . . .
H32A H 0.757633 -0.112530 0.288053 0.050 Uiso 1 1 calc R U . . .
C33 C 0.7741(3) 0.0104(3) 0.3053(3) 0.0400(11) Uani 1 1 d . . . . .
H33A H 0.836627 0.004473 0.275420 0.048 Uiso 1 1 calc R U . . .
C34 C 0.7301(2) 0.0888(3) 0.3413(2) 0.0293(9) Uani 1 1 d . . . . .
H34A H 0.763166 0.135598 0.336268 0.035 Uiso 1 1 calc R U . . .
C41 C 0.5848(2) 0.1848(2) 0.4234(2) 0.0226(8) Uani 1 1 d . . . . .
H41A H 0.561482 0.161554 0.480996 0.027 Uiso 1 1 calc R U . . .
C42 C 0.6446(2) 0.2503(2) 0.4261(2) 0.0223(8) Uani 1 1 d . . . . .
C43 C 0.7135(2) 0.2221(2) 0.4839(2) 0.0239(9) Uani 1 1 d . . . . .
C44 C 0.7186(3) 0.1425(3) 0.5405(2) 0.0312(10) Uani 1 1 d . . . . .
H44A H 0.678463 0.103183 0.541082 0.037 Uiso 1 1 calc R U . . .
C45 C 0.7802(3) 0.1178(3) 0.5967(2) 0.0349(10) Uani 1 1 d . . . . .
H45A H 0.780997 0.063028 0.634782 0.042 Uiso 1 1 calc R U . . .
C46 C 0.8401(3) 0.1735(3) 0.5968(2) 0.0307(10) Uani 1 1 d . . . . .
C47 C 0.8396(3) 0.2510(3) 0.5378(2) 0.0324(10) Uani 1 1 d . . . . .
H47A H 0.882364 0.288430 0.535239 0.039 Uiso 1 1 calc R U . . .
C48 C 0.7784(3) 0.2742(3) 0.4833(2) 0.0291(9) Uani 1 1 d . . . . .
H48A H 0.780104 0.327469 0.443741 0.035 Uiso 1 1 calc R U . . .
C51 C 0.6311(2) 0.3340(2) 0.3802(2) 0.0235(9) Uani 1 1 d . . . . .
H51A H 0.661799 0.375833 0.391946 0.028 Uiso 1 1 calc R U . . .
C52 C 0.5738(2) 0.3708(2) 0.3125(2) 0.0217(8) Uani 1 1 d . . . . .
C53 C 0.5148(2) 0.2996(2) 0.3046(2) 0.0219(8) Uani 1 1 d . . . . .
C54 C 0.4177(2) 0.3482(2) 0.2806(2) 0.0260(9) Uani 1 1 d . . . . .
H54A H 0.412187 0.361484 0.225025 0.031 Uiso 1 1 calc R U . . .
C55 C 0.3413(2) 0.3722(2) 0.3352(2) 0.0267(9) Uani 1 1 d . . . . .
H55A H 0.281594 0.399516 0.318439 0.032 Uiso 1 1 calc R U . . .
C56 C 0.3478(2) 0.3569(2) 0.4221(2) 0.0256(9) Uani 1 1 d . . . . .
C57 C 0.4237(2) 0.2949(2) 0.4462(2) 0.0250(9) Uani 1 1 d . . . . .
H57A H 0.432977 0.286622 0.500607 0.030 Uiso 1 1 calc R U . . .
C58 C 0.4949(2) 0.2382(2) 0.3869(2) 0.0231(8) Uani 1 1 d . . . . .
H58A H 0.464265 0.191104 0.377536 0.028 Uiso 1 1 calc R U . . .
C61 C 0.6526(2) 0.2808(2) 0.1990(2) 0.0256(9) Uani 1 1 d . . . . .
H61A H 0.697694 0.256837 0.155546 0.031 Uiso 1 1 calc R U . . .
C62 C 0.5748(2) 0.2469(2) 0.2366(2) 0.0226(8) Uani 1 1 d . . . . .
C63 C 0.5494(2) 0.1699(2) 0.2139(2) 0.0238(9) Uani 1 1 d . . . . .
C64 C 0.6144(3) 0.1130(3) 0.1611(2) 0.0310(10) Uani 1 1 d . . . . .
H64A H 0.675755 0.124397 0.141777 0.037 Uiso 1 1 calc R U . . .
C65 C 0.5927(3) 0.0415(3) 0.1366(3) 0.0395(11) Uani 1 1 d . . . . .
H65A H 0.639120 0.004997 0.101175 0.047 Uiso 1 1 calc R U . . .
C66 C 0.5030(3) 0.0218(3) 0.1630(3) 0.0439(12) Uani 1 1 d . . . . .
C67 C 0.4383(3) 0.0765(3) 0.2163(3) 0.0395(11) Uani 1 1 d . . . . .
H67A H 0.377606 0.064066 0.236865 0.047 Uiso 1 1 calc R U . . .
C68 C 0.4612(3) 0.1488(3) 0.2399(2) 0.0294(9) Uani 1 1 d . . . . .
H68A H 0.414741 0.185285 0.275276 0.035 Uiso 1 1 calc R U . . .
C101 C 0.9437(3) 0.0624(3) 0.6857(3) 0.0344(10) Uani 1 1 d . . . . .
C102 C 0.9823(3) -0.0038(3) 0.6353(3) 0.0459(12) Uani 1 1 d . . . . .
H10A H 0.980899 0.012356 0.579042 0.055 Uiso 1 1 calc R U . . .
C103 C 1.0230(3) -0.0939(3) 0.6668(4) 0.0689(17) Uani 1 1 d . . . . .
H10B H 1.049831 -0.139081 0.632144 0.083 Uiso 1 1 calc R U . . .
C104 C 1.0243(4) -0.1175(4) 0.7493(5) 0.0747(18) Uani 1 1 d . . . . .
H10C H 1.050902 -0.179286 0.771070 0.090 Uiso 1 1 calc R U . . .
C105 C 0.9873(4) -0.0522(4) 0.7989(4) 0.0684(16) Uani 1 1 d . . . . .
H10D H 0.989466 -0.068558 0.855053 0.082 Uiso 1 1 calc R U . . .
C106 C 0.9466(3) 0.0384(3) 0.7681(3) 0.0490(12) Uani 1 1 d . . . . .
H10E H 0.920928 0.083441 0.803051 0.059 Uiso 1 1 calc R U . . .
C107 C 0.9113(3) 0.2282(3) 0.6890(2) 0.0311(10) Uani 1 1 d . . . . .
C108 C 0.8312(3) 0.2942(3) 0.7159(2) 0.0372(10) Uani 1 1 d . . . . .
H10F H 0.770050 0.289317 0.711532 0.045 Uiso 1 1 calc R U . . .
C109 C 0.8398(3) 0.3670(3) 0.7489(3) 0.0442(11) Uani 1 1 d . . . . .
H10G H 0.784783 0.411634 0.766906 0.053 Uiso 1 1 calc R U . . .
C110 C 0.9283(3) 0.3744(3) 0.7555(3) 0.0489(12) Uani 1 1 d . . . . .
H11A H 0.934358 0.424882 0.777149 0.059 Uiso 1 1 calc R U . . .
C111 C 1.0081(3) 0.3084(3) 0.7307(3) 0.0479(12) Uani 1 1 d . . . . .
H11B H 1.068976 0.312547 0.736607 0.057 Uiso 1 1 calc R U . . .
C112 C 0.9996(3) 0.2360(3) 0.6972(3) 0.0441(12) Uani 1 1 d . . . . .
H11C H 1.054821 0.191277 0.679630 0.053 Uiso 1 1 calc R U . . .
C113 C 0.1159(3) 0.5112(3) 0.4574(3) 0.0614(15) Uani 1 1 d . . . . .
H11D H 0.085102 0.574603 0.436799 0.092 Uiso 1 1 calc R U . . .
H11E H 0.100188 0.468229 0.429783 0.092 Uiso 1 1 calc R U . . .
H11F H 0.093420 0.498072 0.515541 0.092 Uiso 1 1 calc R U . . .
C114 C 0.2229(3) 0.4998(3) 0.4419(3) 0.0403(11) Uani 1 1 d . . . . .
H11G H 0.245255 0.514259 0.383215 0.048 Uiso 1 1 calc R U . . .
H11H H 0.238483 0.544119 0.469021 0.048 Uiso 1 1 calc R U . . .
C115 C 0.2760(3) 0.3895(3) 0.5580(3) 0.0444(12) Uani 1 1 d . . . . .
H11I H 0.231257 0.441233 0.583139 0.053 Uiso 1 1 calc R U . . .
H11J H 0.340672 0.388139 0.565711 0.053 Uiso 1 1 calc R U . . .
C116 C 0.2504(4) 0.2986(3) 0.6008(3) 0.0592(14) Uani 1 1 d . . . . .
H11K H 0.253474 0.290881 0.658383 0.089 Uiso 1 1 calc R U . . .
H11L H 0.185881 0.300090 0.594434 0.089 Uiso 1 1 calc R U . . .
H11M H 0.295300 0.246994 0.577006 0.089 Uiso 1 1 calc R U . . .
C117 C 0.6078(4) -0.1903(4) 0.1392(5) 0.105(3) Uani 1 1 d . . . . .
H11N H 0.650412 -0.233349 0.104266 0.157 Uiso 1 1 calc R U . . .
H11O H 0.645490 -0.165477 0.166009 0.157 Uiso 1 1 calc R U . . .
H11P H 0.565947 -0.222672 0.179892 0.157 Uiso 1 1 calc R U . . .
C118 C 0.5496(4) -0.1132(4) 0.0895(4) 0.078(2) Uani 1 1 d . . . . .
H11Q H 0.514413 -0.136972 0.058610 0.093 Uiso 1 1 calc R U . A 1
H11R H 0.589943 -0.075804 0.051275 0.093 Uiso 1 1 calc R U . A 1
C121 C 0.8330(6) 0.8485(6) -0.0218(5) 0.118(3) Uani 1 1 d . . . . .
H12E H 0.856013 0.850731 -0.080574 0.141 Uiso 1 1 calc R U . . .
H12F H 0.776569 0.821911 -0.007414 0.141 Uiso 1 1 calc R U . . .
C122 C 0.9092(7) 0.7913(6) 0.0244(10) 0.189(7) Uani 1 1 d . . . . .
H12G H 0.902927 0.726983 0.042040 0.227 Uiso 1 1 calc R U . . .
H12H H 0.973600 0.791732 -0.006602 0.227 Uiso 1 1 calc R U . . .
C123 C 0.8862(9) 0.8425(14) 0.0908(8) 0.253(10) Uani 1 1 d . . . . .
H12I H 0.832911 0.824320 0.130597 0.304 Uiso 1 1 calc R U . . .
H12J H 0.941745 0.829938 0.118227 0.304 Uiso 1 1 calc R U . . .
C124 C 0.8606(7) 0.9366(8) 0.0593(7) 0.159(4) Uani 1 1 d . . . . .
H12K H 0.917256 0.961733 0.036385 0.191 Uiso 1 1 calc R U . . .
H12L H 0.819862 0.973185 0.101036 0.191 Uiso 1 1 calc R U . . .
C125 C 0.7333(4) 0.8763(4) 0.5781(4) 0.0817(19) Uani 1 1 d . . . . .
H12M H 0.690604 0.938441 0.580838 0.098 Uiso 1 1 calc R U . . .
H12N H 0.698474 0.836014 0.564386 0.098 Uiso 1 1 calc R U . . .
C126 C 0.8180(5) 0.8813(4) 0.5190(4) 0.0823(18) Uani 1 1 d . . . . .
H12O H 0.837907 0.938538 0.518141 0.099 Uiso 1 1 calc R U . . .
H12P H 0.807182 0.879668 0.464376 0.099 Uiso 1 1 calc R U . . .
C127 C 0.8904(4) 0.7992(5) 0.5456(4) 0.097(2) Uani 1 1 d . . . . .
H12Q H 0.953013 0.813630 0.538711 0.116 Uiso 1 1 calc R U . . .
H12R H 0.896701 0.748062 0.515537 0.116 Uiso 1 1 calc R U . . .
C128 C 0.8499(5) 0.7755(5) 0.6346(4) 0.107(3) Uani 1 1 d . . . . .
H12S H 0.838929 0.712536 0.645773 0.129 Uiso 1 1 calc R U . . .
H12T H 0.894743 0.778077 0.668823 0.129 Uiso 1 1 calc R U . . .
B3 B 0.8410(3) 0.3580(3) 0.1499(3) 0.0299(11) Uani 1 1 d . . . . .
H3 H 0.848217 0.288801 0.132890 0.036 Uiso 1 1 calc R U . . .
B4 B 0.8909(3) 0.4444(3) 0.0830(3) 0.0314(11) Uani 1 1 d . . . . .
H4 H 0.931907 0.432383 0.021684 0.038 Uiso 1 1 calc R U . . .
B5 B 0.8155(3) 0.5533(3) 0.0999(3) 0.0317(11) Uani 1 1 d . . . . .
H5 H 0.806682 0.612976 0.049723 0.038 Uiso 1 1 calc R U . . .
B6 B 0.7183(3) 0.5342(3) 0.1785(3) 0.0285(11) Uani 1 1 d . . . . .
H6 H 0.645203 0.580319 0.179887 0.034 Uiso 1 1 calc R U . . .
B7 B 0.8401(3) 0.3728(3) 0.2508(3) 0.0325(11) Uani 1 1 d . . . . .
H7 H 0.847599 0.312935 0.300844 0.039 Uiso 1 1 calc R U . . .
B8 B 0.9375(3) 0.3910(4) 0.1720(3) 0.0361(12) Uani 1 1 d . . . . .
H8 H 1.009812 0.343291 0.169947 0.043 Uiso 1 1 calc R U . . .
B9 B 0.9214(3) 0.5121(3) 0.1418(3) 0.0359(12) Uani 1 1 d . . . . .
H9 H 0.983174 0.544746 0.120001 0.043 Uiso 1 1 calc R U . . .
B10 B 0.8146(3) 0.5680(3) 0.2003(3) 0.0353(12) Uani 1 1 d . . . . .
H10 H 0.805700 0.637818 0.216664 0.042 Uiso 1 1 calc R U . . .
B11 B 0.7648(4) 0.4829(3) 0.2674(3) 0.0362(12) Uani 1 1 d . . . . .
H11 H 0.722801 0.496135 0.328124 0.043 Uiso 1 1 calc R U . . .
B12 B 0.8907(3) 0.4678(3) 0.2450(3) 0.0363(12) Uani 1 1 d . . . . .
H12 H 0.932569 0.470530 0.291244 0.044 Uiso 1 1 calc R U . . .
B13 B 0.6567(3) 0.3608(3) 0.2359(3) 0.0234(10) Uani 1 1 d . . . . .
N1 N 0.9017(2) 0.1539(2) 0.6548(2) 0.0390(9) Uani 1 1 d . . . . .
N2 N 0.2728(2) 0.4056(2) 0.47173(19) 0.0323(8) Uani 1 1 d . . . . .
O1 O 0.8101(4) 0.9355(4) -0.0013(4) 0.145(2) Uani 1 1 d . . . . .
O2 O 0.7650(3) 0.8398(4) 0.6507(3) 0.1031(15) Uani 1 1 d . . . . .
N3 N 0.4820(7) -0.0571(7) 0.1507(7) 0.041(2) Uani 0.672(15) 1 d D . P B 1
C119 C 0.3927(6) -0.0816(7) 0.1875(7) 0.062(3) Uani 0.672(15) 1 d D . P B 1
H11S H 0.379679 -0.075526 0.245509 0.074 Uiso 0.672(15) 1 calc R U P B 1
H11T H 0.398836 -0.147003 0.183681 0.074 Uiso 0.672(15) 1 calc R U P B 1
C120 C 0.3084(8) -0.0215(7) 0.1480(7) 0.095(5) Uani 0.672(15) 1 d D . P B 1
H12B H 0.250355 -0.041145 0.175258 0.143 Uiso 0.672(15) 1 calc R U P B 1
H12C H 0.300897 0.043224 0.152721 0.143 Uiso 0.672(15) 1 calc R U P B 1
H12D H 0.320065 -0.028294 0.090858 0.143 Uiso 0.672(15) 1 calc R U P B 1
N3' N 0.4754(13) -0.0317(12) 0.1152(11) 0.024(4) Uani 0.328(15) 1 d . . P B 2
C019 C 0.3759(13) -0.0385(10) 0.1292(10) 0.037(5) Uani 0.328(15) 1 d . . P B 2
H01A H 0.364448 -0.058759 0.081579 0.044 Uiso 0.328(15) 1 calc R U P B 2
H01B H 0.334028 0.023695 0.133709 0.044 Uiso 0.328(15) 1 calc R U P B 2
C020 C 0.3489(16) -0.1032(12) 0.2028(11) 0.047(5) Uani 0.328(15) 1 d . . P B 2
H02A H 0.282009 -0.103831 0.207880 0.070 Uiso 0.328(15) 1 calc R U P B 2
H02B H 0.388658 -0.165406 0.198409 0.070 Uiso 0.328(15) 1 calc R U P B 2
H02C H 0.358189 -0.082819 0.250624 0.070 Uiso 0.328(15) 1 calc R U P B 2

loop_
_atom_site_aniso_label
_atom_site_aniso_U_11
_atom_site_aniso_U_22
_atom_site_aniso_U_33
_atom_site_aniso_U_23
_atom_site_aniso_U_13
_atom_site_aniso_U_12
P1 0.0275(5) 0.0358(7) 0.0306(6) -0.0064(5) -0.0059(4) -0.0124(5)
C1 0.032(2) 0.025(2) 0.023(2) -0.0089(17) -0.0038(16) -0.0082(17)
C2 0.030(2) 0.026(2) 0.027(2) -0.0099(18) -0.0011(17) -0.0098(17)
C11 0.043(2) 0.036(3) 0.029(2) -0.0068(19) -0.0072(19) -0.017(2)
C12 0.054(3) 0.057(3) 0.043(3) -0.009(2) -0.013(2) -0.029(2)
C13 0.080(4) 0.065(4) 0.063(4) -0.020(3) -0.013(3) -0.046(3)
C14 0.096(4) 0.053(3) 0.058(4) -0.026(3) 0.000(3) -0.039(3)
C15 0.067(3) 0.049(3) 0.057(3) -0.026(3) 0.003(3) -0.020(3)
C16 0.047(3) 0.041(3) 0.037(3) -0.015(2) -0.003(2) -0.016(2)
C17 0.029(2) 0.038(3) 0.032(2) -0.0033(19) -0.0107(18) -0.0127(19)
C18 0.037(2) 0.038(3) 0.036(3) -0.004(2) -0.009(2) -0.011(2)
C19 0.042(2) 0.050(3) 0.034(3) 0.000(2) -0.002(2) -0.021(2)
C20 0.054(3) 0.042(3) 0.050(3) 0.005(2) -0.020(2) -0.015(2)
C21 0.052(3) 0.034(3) 0.050(3) -0.003(2) -0.016(2) -0.005(2)
C22 0.034(2) 0.044(3) 0.037(3) -0.005(2) -0.0099(19) -0.009(2)
C23 0.0224(19) 0.025(2) 0.026(2) -0.0042(18) -0.0030(16) -0.0096(16)
C24 0.026(2) 0.031(2) 0.033(2) -0.0086(19) -0.0055(17) -0.0059(18)
C25 0.033(2) 0.030(2) 0.039(3) -0.002(2) -0.0104(19) -0.0026(19)
C26 0.031(2) 0.025(2) 0.050(3) -0.011(2) -0.006(2) 0.0003(18)
C27 0.037(2) 0.033(3) 0.043(3) -0.016(2) -0.009(2) -0.0032(19)
C28 0.032(2) 0.026(2) 0.034(2) -0.0076(19) -0.0073(18) -0.0032(18)
C29 0.028(2) 0.022(2) 0.030(2) -0.0002(18) -0.0123(17) -0.0051(17)
C30 0.030(2) 0.029(2) 0.044(3) -0.003(2) -0.0106(19) -0.0081(18)
C31 0.049(3) 0.020(2) 0.064(3) -0.010(2) -0.016(2) -0.010(2)
C32 0.047(3) 0.024(2) 0.054(3) -0.016(2) -0.012(2) 0.003(2)
C33 0.033(2) 0.039(3) 0.044(3) -0.012(2) -0.004(2) -0.001(2)
C34 0.027(2) 0.028(2) 0.035(2) -0.0083(19) -0.0046(17) -0.0076(18)
C41 0.0214(18) 0.022(2) 0.024(2) -0.0020(17) -0.0030(15) -0.0057(16)
C42 0.0200(18) 0.023(2) 0.023(2) -0.0078(17) -0.0007(15) -0.0027(16)
C43 0.0218(18) 0.022(2) 0.029(2) -0.0101(18) -0.0046(16) -0.0021(16)
C44 0.034(2) 0.021(2) 0.041(3) -0.0008(19) -0.0136(19) -0.0070(17)
C45 0.041(2) 0.025(2) 0.040(3) -0.0018(19) -0.018(2) -0.0043(19)
C46 0.031(2) 0.028(2) 0.033(2) -0.0089(19) -0.0137(18) 0.0026(18)
C47 0.030(2) 0.030(2) 0.041(3) -0.010(2) -0.0126(19) -0.0054(18)
C48 0.032(2) 0.027(2) 0.031(2) -0.0027(18) -0.0091(18) -0.0089(18)
C51 0.0215(18) 0.025(2) 0.025(2) -0.0110(18) 0.0009(16) -0.0065(16)
C52 0.0248(19) 0.016(2) 0.026(2) -0.0058(16) -0.0066(16) -0.0052(15)
C53 0.0209(18) 0.025(2) 0.024(2) -0.0101(17) -0.0037(15) -0.0076(16)
C54 0.029(2) 0.022(2) 0.028(2) -0.0034(17) -0.0052(17) -0.0073(17)
C55 0.0226(19) 0.021(2) 0.036(2) -0.0035(18) -0.0058(17) -0.0049(16)
C56 0.0238(19) 0.023(2) 0.031(2) -0.0037(18) -0.0016(17) -0.0091(17)
C57 0.027(2) 0.028(2) 0.022(2) -0.0077(17) -0.0003(16) -0.0091(17)
C58 0.0218(18) 0.026(2) 0.024(2) -0.0058(17) -0.0050(16) -0.0078(16)
C61 0.0255(19) 0.028(2) 0.025(2) -0.0095(18) -0.0013(16) -0.0067(17)
C62 0.0263(19) 0.022(2) 0.020(2) -0.0020(16) -0.0048(16) -0.0061(16)
C63 0.0254(19) 0.022(2) 0.026(2) -0.0050(17) -0.0059(16) -0.0071(16)
C64 0.030(2) 0.028(2) 0.038(3) -0.0114(19) -0.0003(18) -0.0123(18)
C65 0.034(2) 0.037(3) 0.052(3) -0.022(2) -0.002(2) -0.008(2)
C66 0.034(2) 0.034(3) 0.069(3) -0.027(2) -0.003(2) -0.008(2)
C67 0.028(2) 0.034(3) 0.062(3) -0.016(2) -0.005(2) -0.0121(19)
C68 0.028(2) 0.027(2) 0.035(2) -0.0101(19) -0.0041(17) -0.0069(17)
C101 0.023(2) 0.032(2) 0.046(3) -0.001(2) -0.0132(19) -0.0012(18)
C102 0.042(3) 0.039(3) 0.063(3) -0.016(2) -0.027(2) 0.000(2)
C103 0.050(3) 0.039(3) 0.131(6) -0.024(3) -0.045(3) -0.002(2)
C104 0.069(4) 0.032(3) 0.124(6) 0.016(4) -0.047(4) -0.011(3)
C105 0.060(3) 0.061(4) 0.073(4) 0.030(3) -0.018(3) -0.020(3)
C106 0.039(3) 0.051(3) 0.050(3) 0.005(2) -0.011(2) -0.005(2)
C107 0.033(2) 0.035(2) 0.029(2) -0.0090(19) -0.0132(18) -0.0063(19)
C108 0.034(2) 0.039(3) 0.044(3) -0.015(2) -0.0167(19) -0.003(2)
C109 0.045(3) 0.043(3) 0.048(3) -0.022(2) -0.008(2) -0.005(2)
C110 0.059(3) 0.053(3) 0.048(3) -0.021(2) -0.007(2) -0.026(3)
C111 0.039(3) 0.069(3) 0.049(3) -0.018(3) -0.008(2) -0.027(2)
C112 0.034(2) 0.055(3) 0.046(3) -0.022(2) -0.010(2) -0.003(2)
C113 0.037(3) 0.049(3) 0.091(4) -0.009(3) -0.006(3) -0.002(2)
C114 0.034(2) 0.026(2) 0.057(3) -0.015(2) -0.004(2) 0.0016(19)
C115 0.039(2) 0.050(3) 0.044(3) -0.025(2) -0.004(2) 0.001(2)
C116 0.065(3) 0.065(4) 0.037(3) 0.000(3) 0.008(2) -0.017(3)
C117 0.067(4) 0.068(4) 0.171(7) -0.048(5) 0.025(4) -0.016(4)
C118 0.057(3) 0.068(4) 0.129(5) -0.074(4) 0.013(3) -0.029(3)
C121 0.099(6) 0.093(6) 0.160(8) -0.038(6) 0.021(5) -0.040(5)
C122 0.082(6) 0.068(6) 0.38(2) 0.026(9) -0.036(10) -0.006(5)
C123 0.131(10) 0.35(2) 0.165(13) 0.095(14) -0.029(9) 0.045(13)
C124 0.118(7) 0.217(12) 0.159(10) -0.104(9) -0.057(7) 0.012(7)
C125 0.069(4) 0.056(4) 0.109(6) 0.001(4) -0.006(4) -0.014(3)
C126 0.090(5) 0.088(5) 0.072(4) -0.009(4) -0.008(4) -0.033(4)
C127 0.065(4) 0.116(6) 0.111(6) -0.058(5) 0.014(4) -0.016(4)
C128 0.082(5) 0.129(7) 0.108(6) 0.039(5) -0.034(4) -0.048(5)
B3 0.025(2) 0.035(3) 0.031(3) -0.009(2) -0.002(2) -0.008(2)
B4 0.028(2) 0.035(3) 0.035(3) -0.003(2) 0.000(2) -0.019(2)
B5 0.035(3) 0.031(3) 0.034(3) -0.006(2) 0.000(2) -0.019(2)
B6 0.036(3) 0.025(3) 0.030(3) -0.012(2) -0.002(2) -0.014(2)
B7 0.030(2) 0.037(3) 0.034(3) 0.001(2) -0.011(2) -0.015(2)
B8 0.024(2) 0.048(3) 0.040(3) -0.009(3) -0.004(2) -0.014(2)
B9 0.040(3) 0.046(3) 0.031(3) -0.011(2) -0.003(2) -0.025(2)
B10 0.042(3) 0.035(3) 0.035(3) -0.012(2) 0.001(2) -0.020(2)
B11 0.050(3) 0.039(3) 0.033(3) -0.017(2) -0.006(2) -0.026(2)
B12 0.038(3) 0.048(3) 0.034(3) -0.009(2) -0.006(2) -0.028(2)
B13 0.024(2) 0.022(2) 0.024(2) -0.0002(19) -0.0087(18) -0.0044(18)
N1 0.047(2) 0.026(2) 0.046(2) -0.0076(17) -0.0282(18) 0.0038(16)
N2 0.0311(18) 0.030(2) 0.033(2) -0.0117(16) -0.0017(15) -0.0008(15)
O1 0.170(6) 0.105(4) 0.157(5) -0.049(4) -0.077(4) 0.030(4)
O2 0.082(3) 0.152(5) 0.069(3) -0.022(3) 0.002(3) -0.026(3)
N3 0.040(4) 0.031(5) 0.058(7) -0.014(4) 0.002(5) -0.018(4)
C119 0.061(7) 0.059(7) 0.083(8) -0.040(6) 0.007(6) -0.036(5)
C120 0.046(7) 0.116(10) 0.150(11) -0.085(9) -0.006(6) -0.025(6)
N3' 0.040(7) 0.011(8) 0.024(10) 0.000(6) -0.009(7) -0.008(5)
C019 0.055(13) 0.020(8) 0.045(10) -0.016(7) -0.019(8) -0.009(7)
C020 0.061(13) 0.039(10) 0.049(11) -0.009(8) -0.019(10) -0.017(9)

loop_
_atom_type_symbol
_atom_type_description
_atom_type_scat_dispersion_real
_atom_type_scat_dispersion_imag
_atom_type_scat_source
C C 0.0033 0.0016 'International Tables Vol C Tables 4.2.6.8 and 6.1.1.4'
H H 0.0000 0.0000 'International Tables Vol C Tables 4.2.6.8 and 6.1.1.4'
B B 0.0013 0.0007 'International Tables Vol C Tables 4.2.6.8 and 6.1.1.4'
N N 0.0061 0.0033 'International Tables Vol C Tables 4.2.6.8 and 6.1.1.4'
P P 0.1023 0.0942 'International Tables Vol C Tables 4.2.6.8 and 6.1.1.4'
O O 0.0106 0.0060 'International Tables Vol C Tables 4.2.6.8 and 6.1.1.4'

loop_
_geom_angle_atom_site_label_1
_geom_angle_atom_site_label_2
_geom_angle_atom_site_label_3
_geom_angle
_geom_angle_site_symmetry_1
_geom_angle_site_symmetry_3
_geom_angle_publ_flag
C17 P1 C11 104.38(18) . . ?
C17 P1 C1 99.47(17) . . ?
C11 P1 C1 106.82(17) . . ?
C2 C1 B3 61.3(2) . . ?
C2 C1 B4 110.5(3) . . ?
B3 C1 B4 62.1(2) . . ?
C2 C1 B5 109.8(3) . . ?
B3 C1 B5 112.6(3) . . ?
B4 C1 B5 61.7(2) . . ?
C2 C1 B6 60.0(2) . . ?
B3 C1 B6 112.2(3) . . ?
B4 C1 B6 112.6(3) . . ?
B5 C1 B6 62.2(2) . . ?
C2 C1 P1 111.9(2) . . ?
B3 C1 P1 123.1(3) . . ?
B4 C1 P1 131.7(3) . . ?
B5 C1 P1 121.2(3) . . ?
B6 C1 P1 108.1(2) . . ?
B13 C2 B7 117.8(3) . . ?
B13 C2 C1 119.6(3) . . ?
B7 C2 C1 109.3(3) . . ?
B13 C2 B11 124.5(3) . . ?
B7 C2 B11 62.6(3) . . ?
C1 C2 B11 109.4(3) . . ?
B13 C2 B6 123.5(3) . . ?
B7 C2 B6 112.5(3) . . ?
C1 C2 B6 61.0(2) . . ?
B11 C2 B6 61.2(3) . . ?
B13 C2 B3 113.5(3) . . ?
B7 C2 B3 62.2(2) . . ?
C1 C2 B3 59.6(2) . . ?
B11 C2 B3 112.7(3) . . ?
B6 C2 B3 111.5(3) . . ?
C12 C11 C16 118.1(4) . . ?
C12 C11 P1 113.5(3) . . ?
C16 C11 P1 128.4(3) . . ?
C13 C12 C11 121.0(5) . . ?
C14 C13 C12 119.9(5) . . ?
C13 C14 C15 120.4(5) . . ?
C14 C15 C16 120.6(5) . . ?
C15 C16 C11 120.0(4) . . ?
C22 C17 C18 117.6(4) . . ?
C22 C17 P1 117.1(3) . . ?
C18 C17 P1 125.3(3) . . ?
C19 C18 C17 120.4(4) . . ?
C18 C19 C20 120.6(4) . . ?
C19 C20 C21 119.8(4) . . ?
C22 C21 C20 119.6(4) . . ?
C21 C22 C17 122.0(4) . . ?
C24 C23 C28 116.7(3) . . ?
C24 C23 C52 120.6(3) . . ?
C28 C23 C52 122.6(3) . . ?
C25 C24 C23 122.1(4) . . ?
C26 C25 C24 119.6(4) . . ?
C25 C26 C27 119.7(4) . . ?
C26 C27 C28 120.6(4) . . ?
C27 C28 C23 121.3(4) . . ?
C34 C29 C30 118.2(3) . . ?
C34 C29 C41 123.0(3) . . ?
C30 C29 C41 118.8(3) . . ?
C31 C30 C29 120.6(4) . . ?
C30 C31 C32 120.8(4) . . ?
C31 C32 C33 119.2(4) . . ?
C32 C33 C34 120.6(4) . . ?
C33 C34 C29 120.6(4) . . ?
C42 C41 C29 115.5(3) . . ?
C42 C41 C58 110.3(3) . . ?
C29 C41 C58 112.7(3) . . ?
C51 C42 C43 121.5(3) . . ?
C51 C42 C41 119.7(3) . . ?
C43 C42 C41 118.7(3) . . ?
C44 C43 C48 115.6(3) . . ?
C44 C43 C42 122.7(3) . . ?
C48 C43 C42 121.7(3) . . ?
C43 C44 C45 122.9(4) . . ?
C46 C45 C44 119.7(4) . . ?
C45 C46 C47 118.3(4) . . ?
C45 C46 N1 122.2(4) . . ?
C47 C46 N1 119.5(4) . . ?
C48 C47 C46 121.0(4) . . ?
C47 C48 C43 122.3(4) . . ?
C42 C51 C52 129.1(3) . . ?
C51 C52 C23 111.5(3) . . ?
C51 C52 B13 100.4(3) . . ?
C23 C52 B13 114.1(3) . . ?
C51 C52 C53 111.4(3) . . ?
C23 C52 C53 115.5(3) . . ?
B13 C52 C53 102.6(3) . . ?
C62 C53 C54 108.2(3) . . ?
C62 C53 C58 114.6(3) . . ?
C54 C53 C58 106.3(3) . . ?
C62 C53 C52 105.2(3) . . ?
C54 C53 C52 112.7(3) . . ?
C58 C53 C52 110.1(3) . . ?
C55 C54 C53 121.7(3) . . ?
C54 C55 C56 120.9(3) . . ?
C57 C56 N2 125.8(3) . . ?
C57 C56 C55 117.4(3) . . ?
N2 C56 C55 116.8(3) . . ?
C56 C57 C58 120.1(3) . . ?
C57 C58 C53 110.2(3) . . ?
C57 C58 C41 110.9(3) . . ?
C53 C58 C41 114.5(3) . . ?
C62 C61 B13 110.9(3) . . ?
C61 C62 C63 124.5(3) . . ?
C61 C62 C53 112.7(3) . . ?
C63 C62 C53 122.8(3) . . ?
C68 C63 C64 115.4(3) . . ?
C68 C63 C62 123.8(3) . . ?
C64 C63 C62 120.8(3) . . ?
C65 C64 C63 122.7(4) . . ?
C64 C65 C66 121.0(4) . . ?
N3 C66 C67 118.7(5) . . ?
N3 C66 C65 123.4(5) . . ?
C67 C66 C65 116.9(4) . . ?
C67 C66 N3' 123.5(8) . . ?
C65 C66 N3' 116.7(8) . . ?
C68 C67 C66 121.2(4) . . ?
C67 C68 C63 122.7(4) . . ?
C102 C101 C106 119.5(4) . . ?
C102 C101 N1 120.9(4) . . ?
C106 C101 N1 119.5(4) . . ?
C101 C102 C103 120.2(5) . . ?
C104 C103 C102 119.8(5) . . ?
C105 C104 C103 120.1(5) . . ?
C104 C105 C106 120.6(5) . . ?
C105 C106 C101 119.7(5) . . ?
C112 C107 C108 118.5(4) . . ?
C112 C107 N1 121.1(4) . . ?
C108 C107 N1 120.3(3) . . ?
C109 C108 C107 120.7(4) . . ?
C110 C109 C108 120.0(4) . . ?
C109 C110 C111 119.9(4) . . ?
C110 C111 C112 120.1(4) . . ?
C107 C112 C111 120.7(4) . . ?
N2 C114 C113 111.7(4) . . ?
N2 C115 C116 112.5(4) . . ?
C117 C118 N3' 129.2(8) . . ?
C117 C118 N3 104.1(7) . . ?
O1 C121 C122 106.9(8) . . ?
C123 C122 C121 98.0(9) . . ?
C124 C123 C122 107.5(11) . . ?
C123 C124 O1 101.9(10) . . ?
O2 C125 C126 105.3(5) . . ?
C125 C126 C127 104.7(5) . . ?
C126 C127 C128 102.2(5) . . ?
O2 C128 C127 107.2(5) . . ?
C1 B3 C2 59.1(2) . . ?
C1 B3 B8 105.7(3) . . ?
C2 B3 B8 105.7(3) . . ?
C1 B3 B4 59.0(2) . . ?
C2 B3 B4 106.3(3) . . ?
B8 B3 B4 59.7(3) . . ?
C1 B3 B7 105.6(3) . . ?
C2 B3 B7 57.9(2) . . ?
B8 B3 B7 60.6(3) . . ?
B4 B3 B7 107.9(3) . . ?
C1 B4 B8 105.9(3) . . ?
C1 B4 B5 59.3(2) . . ?
B8 B4 B5 108.4(3) . . ?
C1 B4 B9 106.0(3) . . ?
B8 B4 B9 60.2(3) . . ?
B5 B4 B9 60.1(3) . . ?
C1 B4 B3 58.8(2) . . ?
B8 B4 B3 60.1(3) . . ?
B5 B4 B3 108.0(3) . . ?
B9 B4 B3 108.1(3) . . ?
C1 B5 B4 58.9(2) . . ?
C1 B5 B9 105.7(3) . . ?
B4 B5 B9 60.0(3) . . ?
C1 B5 B10 105.8(3) . . ?
B4 B5 B10 108.3(3) . . ?
B9 B5 B10 60.3(3) . . ?
C1 B5 B6 59.4(2) . . ?
B4 B5 B6 108.0(3) . . ?
B9 B5 B6 107.8(3) . . ?
B10 B5 B6 59.6(2) . . ?
C2 B6 C1 59.0(2) . . ?
C2 B6 B11 59.2(2) . . ?
C1 B6 B11 106.3(3) . . ?
C2 B6 B10 105.8(3) . . ?
C1 B6 B10 105.2(3) . . ?
B11 B6 B10 59.9(3) . . ?
C2 B6 B5 106.0(3) . . ?
C1 B6 B5 58.5(2) . . ?
B11 B6 B5 107.8(3) . . ?
B10 B6 B5 59.7(3) . . ?
C2 B7 B12 106.3(3) . . ?
C2 B7 B11 59.0(2) . . ?
B12 B7 B11 60.2(3) . . ?
C2 B7 B3 60.0(2) . . ?
B12 B7 B3 107.6(3) . . ?
B11 B7 B3 108.1(3) . . ?
C2 B7 B8 106.4(3) . . ?
B12 B7 B8 60.0(3) . . ?
B11 B7 B8 108.0(3) . . ?
B3 B7 B8 59.4(3) . . ?
B4 B8 B3 60.2(3) . . ?
B4 B8 B9 60.1(3) . . ?
B3 B8 B9 108.1(3) . . ?
B4 B8 B12 107.8(3) . . ?
B3 B8 B12 107.8(3) . . ?
B9 B8 B12 59.6(3) . . ?
B4 B8 B7 107.9(3) . . ?
B3 B8 B7 60.1(3) . . ?
B9 B8 B7 107.3(3) . . ?
B12 B8 B7 59.5(3) . . ?
B12 B9 B5 108.1(3) . . ?
B12 B9 B4 108.1(3) . . ?
B5 B9 B4 59.9(3) . . ?
B12 B9 B8 60.5(3) . . ?
B5 B9 B8 107.8(3) . . ?
B4 B9 B8 59.7(3) . . ?
B12 B9 B10 60.1(3) . . ?
B5 B9 B10 59.9(3) . . ?
B4 B9 B10 107.9(3) . . ?
B8 B9 B10 108.3(3) . . ?
B11 B10 B6 59.6(3) . . ?
B11 B10 B5 108.4(3) . . ?
B6 B10 B5 60.7(3) . . ?
B11 B10 B12 60.5(3) . . ?
B6 B10 B12 107.9(3) . . ?
B5 B10 B12 107.6(3) . . ?
B11 B10 B9 108.4(3) . . ?
B6 B10 B9 108.3(3) . . ?
B5 B10 B9 59.8(3) . . ?
B12 B10 B9 59.6(3) . . ?
C2 B11 B6 59.6(2) . . ?
C2 B11 B10 106.6(3) . . ?
B6 B11 B10 60.5(3) . . ?
C2 B11 B12 105.4(3) . . ?
B6 B11 B12 108.4(3) . . ?
B10 B11 B12 60.2(3) . . ?
C2 B11 B7 58.4(2) . . ?
B6 B11 B7 107.7(3) . . ?
B10 B11 B7 108.0(3) . . ?
B12 B11 B7 59.7(3) . . ?
B9 B12 B10 60.3(3) . . ?
B9 B12 B7 108.3(3) . . ?
B10 B12 B7 107.5(3) . . ?
B9 B12 B11 107.9(3) . . ?
B10 B12 B11 59.3(3) . . ?
B7 B12 B11 60.1(2) . . ?
B9 B12 B8 59.9(3) . . ?
B10 B12 B8 108.0(3) . . ?
B7 B12 B8 60.5(3) . . ?
B11 B12 B8 108.4(3) . . ?
C61 B13 C52 107.7(3) . . ?
C61 B13 C2 124.7(3) . . ?
C52 B13 C2 127.1(3) . . ?
C101 N1 C107 119.5(3) . . ?
C101 N1 C46 121.3(3) . . ?
C107 N1 C46 118.7(3) . . ?
C56 N2 C115 117.8(3) . . ?
C56 N2 C114 120.4(3) . . ?
C115 N2 C114 113.8(3) . . ?
C121 O1 C124 109.9(7) . . ?
C125 O2 C128 107.4(5) . . ?
C66 N3 C119 122.1(8) . . ?
C66 N3 C118 118.5(6) . . ?
C119 N3 C118 119.0(8) . . ?
N3 C119 C120 113.1(12) . . ?
C66 N3' C019 119.3(14) . . ?
C66 N3' C118 115.9(11) . . ?
C019 N3' C118 116.9(14) . . ?
N3' C019 C020 114.4(19) . . ?

loop_
_geom_bond_atom_site_label_1
_geom_bond_atom_site_label_2
_geom_bond_distance
_geom_bond_site_symmetry_2
_geom_bond_publ_flag
P1 C17 1.825(4) . ?
P1 C11 1.833(4) . ?
P1 C1 1.887(4) . ?
C1 C2 1.712(5) . ?
C1 B3 1.720(6) . ?
C1 B4 1.723(5) . ?
C1 B5 1.730(6) . ?
C1 B6 1.746(6) . ?
C2 B13 1.609(5) . ?
C2 B7 1.712(6) . ?
C2 B11 1.724(6) . ?
C2 B6 1.730(6) . ?
C2 B3 1.750(5) . ?
C11 C12 1.397(6) . ?
C11 C16 1.398(5) . ?
C12 C13 1.383(6) . ?
C13 C14 1.364(7) . ?
C14 C15 1.369(7) . ?
C15 C16 1.387(6) . ?
C17 C22 1.394(5) . ?
C17 C18 1.409(5) . ?
C18 C19 1.376(5) . ?
C19 C20 1.385(6) . ?
C20 C21 1.390(6) . ?
C21 C22 1.370(6) . ?
C23 C24 1.398(5) . ?
C23 C28 1.400(5) . ?
C23 C52 1.526(5) . ?
C24 C25 1.392(5) . ?
C25 C26 1.379(5) . ?
C26 C27 1.381(5) . ?
C27 C28 1.387(5) . ?
C29 C34 1.397(5) . ?
C29 C30 1.401(5) . ?
C29 C41 1.526(5) . ?
C30 C31 1.384(5) . ?
C31 C32 1.384(6) . ?
C32 C33 1.385(6) . ?
C33 C34 1.391(5) . ?
C41 C42 1.518(5) . ?
C41 C58 1.550(5) . ?
C42 C51 1.346(5) . ?
C42 C43 1.495(5) . ?
C43 C44 1.389(5) . ?
C43 C48 1.401(5) . ?
C44 C45 1.397(5) . ?
C45 C46 1.385(5) . ?
C46 C47 1.391(5) . ?
C46 N1 1.428(5) . ?
C47 C48 1.371(5) . ?
C51 C52 1.513(5) . ?
C52 B13 1.598(5) . ?
C52 C53 1.607(5) . ?
C53 C62 1.531(5) . ?
C53 C54 1.532(5) . ?
C53 C58 1.548(5) . ?
C54 C55 1.327(5) . ?
C55 C56 1.481(5) . ?
C56 C57 1.342(5) . ?
C56 N2 1.384(4) . ?
C57 C58 1.516(5) . ?
C61 C62 1.373(5) . ?
C61 B13 1.502(6) . ?
C62 C63 1.469(5) . ?
C63 C68 1.391(5) . ?
C63 C64 1.411(5) . ?
C64 C65 1.378(5) . ?
C65 C66 1.404(6) . ?
C66 N3 1.384(10) . ?
C66 C67 1.397(5) . ?
C66 N3' 1.447(19) . ?
C67 C68 1.389(5) . ?
C101 C102 1.385(6) . ?
C101 C106 1.395(6) . ?
C101 N1 1.409(5) . ?
C102 C103 1.391(6) . ?
C103 C104 1.390(8) . ?
C104 C105 1.365(8) . ?
C105 C106 1.393(7) . ?
C107 C112 1.385(5) . ?
C107 C108 1.394(5) . ?
C107 N1 1.426(5) . ?
C108 C109 1.387(6) . ?
C109 C110 1.377(6) . ?
C110 C111 1.383(6) . ?
C111 C112 1.387(6) . ?
C113 C114 1.521(6) . ?
C114 N2 1.471(5) . ?
C115 N2 1.460(5) . ?
C115 C116 1.535(6) . ?
C117 C118 1.489(8) . ?
C118 N3' 1.491(19) . ?
C118 N3 1.512(11) . ?
C121 O1 1.374(8) . ?
C121 C122 1.497(13) . ?
C122 C123 1.439(18) . ?
C123 C124 1.406(16) . ?
C124 O1 1.411(9) . ?
C125 O2 1.383(7) . ?
C125 C126 1.447(8) . ?
C126 C127 1.477(8) . ?
C127 C128 1.525(9) . ?
C128 O2 1.385(8) . ?
B3 B8 1.775(6) . ?
B3 B4 1.777(6) . ?
B3 B7 1.787(7) . ?
B4 B8 1.766(7) . ?
B4 B5 1.772(7) . ?
B4 B9 1.774(7) . ?
B5 B9 1.774(7) . ?
B5 B10 1.777(7) . ?
B5 B6 1.795(6) . ?
B6 B11 1.758(7) . ?
B6 B10 1.775(6) . ?
B7 B12 1.779(6) . ?
B7 B11 1.785(7) . ?
B7 B8 1.796(6) . ?
B8 B9 1.777(7) . ?
B8 B12 1.787(7) . ?
B9 B12 1.772(7) . ?
B9 B10 1.783(7) . ?
B10 B11 1.763(7) . ?
B10 B12 1.780(7) . ?
B11 B12 1.786(7) . ?
N3 C119 1.453(9) . ?
C119 C120 1.536(9) . ?
N3' C019 1.47(2) . ?
C019 C020 1.49(2) . ?
